data_4068505
loop_
_publ_author_name
'Gong, Lei'
'Lin, Yumei'
'Wen, Ting Bin'
'Xia, Haiping'

_publ_section_title
;
 Synthesis of Coordinated \h2-\a,\b-Unsaturated Ketone Osmacycles from an
 Osmium-Coordinated Alkyne Alcohol Complex
;
_journal_issue 4
_journal_name_full Organometallics
_journal_page_first 1101
_journal_paper_doi 10.1021/om800907v
_journal_volume 28
_journal_year 2009
_chemical_formula_moiety C51H42ClN2O1OsP2,Cl,0.25CHCl3,0.5H2O
_chemical_formula_sum 'C51.25 H43.25 Cl2.75 N2 O1.5 Os P2'
_chemical_formula_weight 1060.76
_chemical_name_systematic
; 
 ? 
;
_space_group_IT_number 14
_symmetry_cell_setting monoclinic
_symmetry_space_group_name_Hall '-P 2ybc'
_symmetry_space_group_name_H-M 'P 1 21/c 1'
_atom_sites_solution_hydrogens geom
_atom_sites_solution_primary direct
_atom_sites_solution_secondary difmap
_audit_creation_method SHELXL-97
_cell_angle_alpha 90.00
_cell_angle_beta 97.616(2)
_cell_angle_gamma 90.00
_cell_formula_units_Z 4
_cell_length_a 13.7379(19)
_cell_length_b 11.5681(17)
_cell_length_c 30.702(4)
_cell_measurement_reflns_used 8965
_cell_measurement_temperature 223(2)
_cell_measurement_theta_max 26.10
_cell_measurement_theta_min 2.31
_cell_volume 4836.2(12)
_computing_structure_refinement 'SHELXL-97 (Sheldrick, 1997)'
_computing_structure_solution 'SHELXS-97 (Sheldrick, 1990)'
_diffrn_ambient_temperature 223(2)
_diffrn_measured_fraction_theta_full 0.995
_diffrn_measured_fraction_theta_max 0.995
_diffrn_radiation_monochromator graphite
_diffrn_radiation_source 'fine-focus sealed tube'
_diffrn_radiation_type MoK\a
_diffrn_radiation_wavelength 0.71073
_diffrn_reflns_av_R_equivalents 0.0377
_diffrn_reflns_av_sigmaI/netI 0.0436
_diffrn_reflns_limit_h_max 16
_diffrn_reflns_limit_h_min -16
_diffrn_reflns_limit_k_max 13
_diffrn_reflns_limit_k_min -13
_diffrn_reflns_limit_l_max 36
_diffrn_reflns_limit_l_min -36
_diffrn_reflns_number 28193
_diffrn_reflns_theta_full 25.00
_diffrn_reflns_theta_max 25.00
_diffrn_reflns_theta_min 1.34
_exptl_absorpt_coefficient_mu 2.894
_exptl_absorpt_correction_T_max 1.0000
_exptl_absorpt_correction_T_min 0.8061
_exptl_absorpt_correction_type empirical
_exptl_absorpt_process_details SADABS
_exptl_crystal_colour red
_exptl_crystal_density_diffrn 1.457
_exptl_crystal_density_method 'not measured'
_exptl_crystal_description block
_exptl_crystal_F_000 2118
_exptl_crystal_size_max 0.34
_exptl_crystal_size_mid 0.24
_exptl_crystal_size_min 0.18
_refine_diff_density_max 3.089
_refine_diff_density_min -0.860
_refine_diff_density_rms 0.200
_refine_ls_extinction_method none
_refine_ls_goodness_of_fit_ref 1.091
_refine_ls_hydrogen_treatment constr
_refine_ls_matrix_type full
_refine_ls_number_parameters 577
_refine_ls_number_reflns 8481
_refine_ls_number_restraints 24
_refine_ls_restrained_S_all 1.090
_refine_ls_R_factor_all 0.0644
_refine_ls_R_factor_gt 0.0562
_refine_ls_shift/su_max 0.006
_refine_ls_shift/su_mean 0.001
_refine_ls_structure_factor_coef Fsqd
_refine_ls_weighting_details 'calc w=1/[\s^2^(Fo^2^)+(0.1069P)^2^+16.1386P] where P=(Fo^2^+2Fc^2^)/3'
_refine_ls_weighting_scheme calc
_refine_ls_wR_factor_gt 0.1665
_refine_ls_wR_factor_ref 0.1725
_reflns_number_gt 7303
_reflns_number_total 8481
_reflns_threshold_expression >2sigma(I)
_cod_data_source_file om800907v_si_004.cif
_cod_data_source_block complex5
_cod_depositor_comments
;
The following automatic conversions were performed:

'_symmetry_cell_setting' value 'Monoclinic' changed to 'monoclinic'
according to /home/saulius/struct/CIF-dictionaries/cif_core.dic
dictionary named 'cif_core.dic' version 2.4.2 from
2011-04-26.

'_exptl_absorpt_correction_type' value 'Empirical'
changed to 'empirical' according to
/home/saulius/struct/CIF-dictionaries/cif_core.dic dictionary named
'cif_core.dic' version 2.4.2 from
2011-04-26.

'_refine_ls_hydrogen_treatment' value 'Constr' changed
to 'constr' according to
/home/saulius/struct/CIF-dictionaries/cif_core.dic dictionary named
'cif_core.dic' version 2.4.2 from 2011-04-26.

Automatic conversion script
Id: cif_fix_values 1715 2011-07-08 13:25:40Z adriana 
;
_cod_original_cell_volume 4836.1(12)
_cod_original_sg_symbol_H-M P2(1)/c
_cod_original_formula_sum 'C51.25 H43.25 Cl2.75 N2 O1.50 Os P2'
_cod_database_code 4068505

loop_
_symmetry_equiv_pos_as_xyz
'x, y, z'
'-x, y+1/2, -z+1/2'
'-x, -y, -z'
'x, -y-1/2, z-1/2'

loop_
_atom_site_label
_atom_site_type_symbol
_atom_site_fract_x
_atom_site_fract_y
_atom_site_fract_z
_atom_site_U_iso_or_equiv
_atom_site_adp_type
_atom_site_occupancy
_atom_site_symmetry_multiplicity
_atom_site_calc_flag
_atom_site_refinement_flags
Os1 Os 1.285227(19) -0.86456(2) 0.107125(9) 0.03039(14) Uani 1 1 d .
Cl1 Cl 1.28599(15) -1.02107(18) 0.05527(6) 0.0415(4) Uani 1 1 d .
Cl2 Cl 0.9589(3) -0.6346(4) 0.24888(15) 0.1149(15) Uani 1 1 d .
P1 P 1.26567(14) -0.74619(17) 0.04261(6) 0.0340(4) Uani 1 1 d .
P2 P 1.60279(14) -0.75517(18) 0.16099(6) 0.0349(4) Uani 1 1 d .
N1 N 1.1339(5) -0.9048(7) 0.1132(2) 0.0407(15) Uani 1 1 d .
N2 N 1.2929(4) -1.0098(6) 0.14909(19) 0.0344(14) Uani 1 1 d .
O1 O 1.4495(4) -0.7481(5) 0.22399(18) 0.0477(14) Uani 1 1 d .
C1 C 1.4285(5) -0.8341(7) 0.1128(2) 0.0329(16) Uani 1 1 d .
H1A H 1.4635 -0.8503 0.0892 0.039 Uiso 1 1 calc R
C2 C 1.4763(5) -0.7897(7) 0.1510(2) 0.0329(16) Uani 1 1 d .
C3 C 1.4168(6) -0.7709(7) 0.1862(2) 0.0360(17) Uani 1 1 d .
C4 C 1.3094(5) -0.7832(7) 0.1707(2) 0.0342(16) Uani 1 1 d .
H4A H 1.2685 -0.8115 0.1927 0.041 Uiso 1 1 calc R
C5 C 1.2648(6) -0.7046(7) 0.1398(3) 0.0435(19) Uani 1 1 d .
H5A H 1.3051 -0.6394 0.1326 0.052 Uiso 1 1 calc R
H5B H 1.1968 -0.6831 0.1426 0.052 Uiso 1 1 calc R
C11 C 1.1179(6) -1.0050(8) 0.1341(3) 0.047(2) Uani 1 1 d .
C12 C 1.0282(7) -1.0450(11) 0.1393(4) 0.071(3) Uani 1 1 d .
H12F H 1.0211 -1.1156 0.1536 0.085 Uiso 1 1 calc R
C13 C 0.9456(8) -0.9793(14) 0.1228(4) 0.096(5) Uani 1 1 d .
H13F H 0.8818 -1.0078 0.1238 0.115 Uiso 1 1 calc R
C14 C 0.9601(8) -0.8717(11) 0.1051(4) 0.073(4) Uani 1 1 d .
H14A H 0.9066 -0.8226 0.0963 0.088 Uiso 1 1 calc R
C15 C 1.0545(6) -0.8378(9) 0.1005(3) 0.052(2) Uani 1 1 d .
H15A H 1.0640 -0.7652 0.0880 0.063 Uiso 1 1 calc R
C21 C 1.2093(6) -1.0654(7) 0.1528(3) 0.0432(19) Uani 1 1 d .
C22 C 1.2093(8) -1.1688(9) 0.1745(3) 0.061(3) Uani 1 1 d .
H22B H 1.1496 -1.2066 0.1768 0.073 Uiso 1 1 calc R
C23 C 1.2957(9) -1.2171(10) 0.1929(3) 0.070(3) Uani 1 1 d .
H23E H 1.2960 -1.2883 0.2077 0.085 Uiso 1 1 calc R
C24 C 1.3813(8) -1.1609(8) 0.1895(3) 0.057(3) Uani 1 1 d .
H24A H 1.4416 -1.1927 0.2020 0.068 Uiso 1 1 calc R
C25 C 1.3787(7) -1.0581(8) 0.1679(3) 0.048(2) Uani 1 1 d .
H25A H 1.4380 -1.0192 0.1659 0.057 Uiso 1 1 calc R
C111 C 1.1406(6) -0.7447(7) 0.0127(2) 0.0391(18) Uani 1 1 d .
C112 C 1.0925(9) -0.6451(9) -0.0024(4) 0.071(3) Uani 1 1 d .
H11E H 1.1217 -0.5726 0.0041 0.086 Uiso 1 1 calc R
C113 C 0.9990(10) -0.6525(12) -0.0278(5) 0.090(4) Uani 1 1 d .
H11B H 0.9652 -0.5853 -0.0382 0.109 Uiso 1 1 calc R
C114 C 0.9582(8) -0.7607(13) -0.0369(4) 0.084(4) Uani 1 1 d .
H11A H 0.8949 -0.7664 -0.0527 0.101 Uiso 1 1 calc R
C115 C 1.0069(8) -0.8574(10) -0.0236(4) 0.068(3) Uani 1 1 d .
H11D H 0.9799 -0.9303 -0.0315 0.082 Uiso 1 1 calc R
C116 C 1.0987(7) -0.8485(8) 0.0023(3) 0.055(2) Uani 1 1 d .
H11C H 1.1318 -0.9162 0.0126 0.066 Uiso 1 1 calc R
C121 C 1.3317(6) -0.7849(8) -0.0041(3) 0.0425(19) Uani 1 1 d .
C122 C 1.2936(9) -0.7471(12) -0.0463(4) 0.085(4) Uani 1 1 d .
H12A H 1.2332 -0.7079 -0.0508 0.102 Uiso 1 1 calc R
C123 C 1.3450(10) -0.7674(14) -0.0817(4) 0.097(5) Uani 1 1 d .
H12E H 1.3210 -0.7375 -0.1095 0.116 Uiso 1 1 calc R
C124 C 1.4285(8) -0.8293(10) -0.0766(4) 0.069(3) Uani 1 1 d .
H12D H 1.4604 -0.8465 -0.1010 0.082 Uiso 1 1 calc R
C125 C 1.4661(9) -0.8663(9) -0.0367(4) 0.061(3) Uani 1 1 d .
H12B H 1.5262 -0.9063 -0.0329 0.074 Uiso 1 1 calc R
C126 C 1.4168(7) -0.8459(8) -0.0005(3) 0.053(2) Uani 1 1 d .
H12C H 1.4432 -0.8752 0.0271 0.064 Uiso 1 1 calc R
C131 C 1.3015(6) -0.5947(8) 0.0502(3) 0.0443(19) Uani 1 1 d .
C132 C 1.3962(7) -0.5598(8) 0.0435(3) 0.054(2) Uani 1 1 d .
H13A H 1.4395 -0.6121 0.0326 0.064 Uiso 1 1 calc R
C133 C 1.4244(8) -0.4485(11) 0.0530(4) 0.075(3) Uani 1 1 d .
H13B H 1.4860 -0.4245 0.0463 0.090 Uiso 1 1 calc R
C134 C 1.3702(9) -0.3722(9) 0.0713(4) 0.068(3) Uani 1 1 d .
H13C H 1.3941 -0.2972 0.0779 0.082 Uiso 1 1 calc R
C135 C 1.2768(8) -0.4048(8) 0.0806(3) 0.059(2) Uani 1 1 d .
H13E H 1.2381 -0.3528 0.0944 0.071 Uiso 1 1 calc R
C136 C 1.2423(7) -0.5151(8) 0.0692(3) 0.050(2) Uani 1 1 d .
H13D H 1.1787 -0.5367 0.0741 0.061 Uiso 1 1 calc R
C211 C 1.6179(6) -0.6094(7) 0.1805(3) 0.0412(19) Uani 1 1 d .
C212 C 1.7022(8) -0.5730(10) 0.2053(3) 0.062(3) Uani 1 1 d .
H21B H 1.7524 -0.6261 0.2147 0.075 Uiso 1 1 calc R
C213 C 1.7136(11) -0.4554(13) 0.2168(4) 0.087(4) Uani 1 1 d .
H21D H 1.7708 -0.4297 0.2344 0.104 Uiso 1 1 calc R
C214 C 1.6405(15) -0.3792(11) 0.2020(5) 0.091(5) Uani 1 1 d .
H21C H 1.6485 -0.3004 0.2092 0.110 Uiso 1 1 calc R
C215 C 1.5566(11) -0.4151(11) 0.1773(5) 0.085(4) Uani 1 1 d .
H21E H 1.5066 -0.3621 0.1674 0.102 Uiso 1 1 calc R
C216 C 1.5464(8) -0.5304(9) 0.1671(4) 0.063(3) Uani 1 1 d .
H21A H 1.4881 -0.5558 0.1503 0.075 Uiso 1 1 calc R
C221 C 1.6704(6) -0.8567(7) 0.1970(3) 0.0415(19) Uani 1 1 d .
C222 C 1.6221(7) -0.9343(8) 0.2210(3) 0.050(2) Uani 1 1 d .
H22C H 1.5534 -0.9308 0.2200 0.060 Uiso 1 1 calc R
C223 C 1.6756(8) -1.0170(9) 0.2467(4) 0.067(3) Uani 1 1 d .
H22D H 1.6432 -1.0687 0.2635 0.081 Uiso 1 1 calc R
C224 C 1.7732(9) -1.0235(11) 0.2476(4) 0.081(4) Uani 1 1 d .
H22E H 1.8079 -1.0829 0.2638 0.098 Uiso 1 1 calc R
C225 C 1.8237(8) -0.9455(12) 0.2255(4) 0.083(4) Uani 1 1 d .
H22F H 1.8926 -0.9482 0.2278 0.100 Uiso 1 1 calc R
C226 C 1.7716(8) -0.8635(10) 0.1999(4) 0.065(3) Uani 1 1 d .
H22A H 1.8053 -0.8109 0.1840 0.078 Uiso 1 1 calc R
C231 C 1.6525(5) -0.7630(7) 0.1097(2) 0.0368(17) Uani 1 1 d .
C232 C 1.6698(8) -0.6659(9) 0.0872(3) 0.058(2) Uani 1 1 d .
H23C H 1.6585 -0.5930 0.0990 0.070 Uiso 1 1 calc R
C233 C 1.7042(9) -0.6737(10) 0.0468(3) 0.067(3) Uani 1 1 d .
H23F H 1.7160 -0.6063 0.0313 0.081 Uiso 1 1 calc R
C234 C 1.7206(7) -0.7781(11) 0.0300(3) 0.064(3) Uani 1 1 d .
H23D H 1.7429 -0.7826 0.0024 0.077 Uiso 1 1 calc R
C235 C 1.7056(7) -0.8783(9) 0.0521(3) 0.056(2) Uani 1 1 d .
H23A H 1.7181 -0.9508 0.0402 0.067 Uiso 1 1 calc R
C236 C 1.6716(6) -0.8695(8) 0.0924(3) 0.047(2) Uani 1 1 d .
H23B H 1.6612 -0.9370 0.1082 0.056 Uiso 1 1 calc R
C1S C 0.957(3) -0.467(3) 0.1602(12) 0.049(8) Uani 0.25 1 d PU
H1SA H 0.9491 -0.4967 0.1899 0.059 Uiso 0.25 1 calc PR
Cl1A Cl 1.0760(5) -0.4488(6) 0.1476(2) 0.0283(13) Uani 0.25 1 d PU
Cl1B Cl 0.8898(16) -0.3419(18) 0.1417(7) 0.131(6) Uani 0.25 1 d PU
Cl1C Cl 0.8911(12) -0.5435(15) 0.1129(5) 0.105(4) Uani 0.25 1 d PU
O1W O 1.0905(9) -0.8291(16) 0.2173(4) 0.069(4) Uani 0.50 1 d P
H1WA H 1.1034 -0.8990 0.2244 0.083 Uiso 0.50 1 d PR
H1WB H 1.0510 -0.7857 0.2289 0.083 Uiso 0.50 1 d PR

loop_
_atom_site_aniso_label
_atom_site_aniso_U_11
_atom_site_aniso_U_22
_atom_site_aniso_U_33
_atom_site_aniso_U_23
_atom_site_aniso_U_13
_atom_site_aniso_U_12
Os1 0.02556(19) 0.0335(2) 0.0319(2) -0.00041(12) 0.00315(12) 0.00391(11)
Cl1 0.0444(11) 0.0418(11) 0.0382(10) -0.0054(8) 0.0053(8) 0.0014(8)
Cl2 0.079(2) 0.165(4) 0.101(3) -0.017(2) 0.015(2) -0.042(2)
P1 0.0312(10) 0.0339(11) 0.0364(10) 0.0023(8) 0.0021(8) 0.0025(8)
P2 0.0316(10) 0.0385(11) 0.0345(10) -0.0031(8) 0.0039(8) -0.0041(8)
N1 0.027(3) 0.060(4) 0.036(3) -0.001(3) 0.004(3) 0.001(3)
N2 0.036(3) 0.036(4) 0.032(3) 0.006(3) 0.006(3) 0.004(3)
O1 0.051(3) 0.058(4) 0.034(3) -0.009(3) 0.006(3) -0.005(3)
C1 0.021(3) 0.044(4) 0.034(4) -0.004(3) 0.007(3) 0.004(3)
C2 0.027(4) 0.036(4) 0.037(4) -0.002(3) 0.006(3) 0.001(3)
C3 0.040(4) 0.037(4) 0.030(4) -0.004(3) 0.005(3) 0.000(3)
C4 0.040(4) 0.033(4) 0.031(4) -0.011(3) 0.011(3) 0.005(3)
C5 0.042(4) 0.039(5) 0.050(5) -0.016(4) 0.007(4) 0.010(4)
C11 0.040(5) 0.061(6) 0.041(4) 0.006(4) 0.004(4) -0.004(4)
C12 0.050(6) 0.097(9) 0.067(7) 0.020(6) 0.015(5) -0.014(6)
C13 0.035(6) 0.153(14) 0.103(10) 0.037(10) 0.021(6) -0.012(7)
C14 0.035(5) 0.118(11) 0.069(7) 0.018(6) 0.011(5) 0.013(5)
C15 0.039(5) 0.071(6) 0.048(5) 0.009(4) 0.009(4) 0.007(4)
C21 0.051(5) 0.039(5) 0.041(4) 0.001(4) 0.013(4) 0.001(4)
C22 0.075(7) 0.054(6) 0.054(6) 0.012(5) 0.014(5) 0.002(5)
C23 0.106(9) 0.052(6) 0.054(6) 0.016(5) 0.014(6) 0.011(6)
C24 0.071(7) 0.048(6) 0.049(5) 0.000(4) -0.005(5) 0.018(5)
C25 0.055(5) 0.046(5) 0.039(4) -0.001(4) -0.007(4) 0.013(4)
C111 0.037(4) 0.049(5) 0.030(4) 0.004(3) 0.000(3) 0.001(4)
C112 0.072(7) 0.057(7) 0.077(8) -0.003(5) -0.022(6) 0.021(5)
C113 0.073(8) 0.087(9) 0.099(10) -0.009(7) -0.033(7) 0.033(7)
C114 0.057(7) 0.118(11) 0.068(7) -0.007(7) -0.025(5) 0.015(7)
C115 0.049(6) 0.070(7) 0.079(8) 0.007(6) -0.015(5) -0.001(5)
C116 0.042(5) 0.057(6) 0.062(6) 0.009(5) -0.010(4) -0.004(4)
C121 0.044(4) 0.047(5) 0.036(4) 0.003(4) 0.002(3) -0.006(4)
C122 0.078(8) 0.122(11) 0.060(7) 0.028(7) 0.026(6) 0.027(7)
C123 0.093(9) 0.152(14) 0.047(6) 0.020(7) 0.020(6) 0.024(9)
C124 0.069(7) 0.077(7) 0.067(7) -0.015(6) 0.037(6) -0.016(6)
C125 0.066(7) 0.069(7) 0.052(6) -0.001(5) 0.019(5) 0.007(5)
C126 0.047(5) 0.067(6) 0.047(5) 0.007(4) 0.013(4) 0.013(4)
C131 0.049(5) 0.038(4) 0.045(5) 0.013(4) 0.000(4) 0.001(4)
C132 0.055(5) 0.045(5) 0.061(6) 0.005(4) 0.009(4) -0.010(4)
C133 0.061(7) 0.074(8) 0.089(8) 0.002(7) 0.011(6) -0.026(6)
C134 0.085(8) 0.043(6) 0.072(7) 0.003(5) -0.005(6) -0.018(5)
C135 0.079(7) 0.035(5) 0.059(6) -0.008(4) -0.004(5) 0.007(5)
C136 0.046(5) 0.048(5) 0.054(5) 0.001(4) -0.006(4) 0.000(4)
C211 0.052(5) 0.040(5) 0.033(4) -0.006(3) 0.007(4) -0.011(4)
C212 0.071(7) 0.063(7) 0.053(6) -0.011(5) 0.008(5) -0.025(5)
C213 0.112(11) 0.093(10) 0.058(7) -0.030(7) 0.020(7) -0.056(9)
C214 0.152(16) 0.052(8) 0.080(9) -0.027(6) 0.052(10) -0.014(8)
C215 0.106(10) 0.052(7) 0.100(10) -0.024(7) 0.028(8) -0.003(7)
C216 0.069(7) 0.046(6) 0.075(7) -0.009(5) 0.015(5) -0.004(5)
C221 0.037(4) 0.050(5) 0.036(4) -0.004(4) -0.001(3) -0.004(4)
C222 0.047(5) 0.049(5) 0.053(5) 0.008(4) 0.001(4) -0.008(4)
C223 0.075(7) 0.056(6) 0.067(7) 0.018(5) -0.006(5) -0.010(5)
C224 0.071(8) 0.078(8) 0.089(8) 0.034(7) -0.011(6) 0.021(6)
C225 0.042(6) 0.114(11) 0.089(9) 0.033(8) -0.006(5) 0.011(6)
C226 0.040(5) 0.088(8) 0.066(7) 0.024(5) 0.004(5) 0.004(5)
C231 0.031(4) 0.046(5) 0.033(4) -0.002(3) 0.003(3) -0.003(3)
C232 0.070(7) 0.055(6) 0.052(6) -0.002(5) 0.019(5) -0.004(5)
C233 0.091(8) 0.069(7) 0.047(5) 0.005(5) 0.027(5) -0.012(6)
C234 0.064(6) 0.092(8) 0.040(5) -0.011(5) 0.017(4) -0.011(6)
C235 0.053(6) 0.059(6) 0.056(6) -0.014(5) 0.014(5) 0.000(4)
C236 0.039(5) 0.057(6) 0.046(5) -0.005(4) 0.012(4) -0.006(4)
C1S 0.049(8) 0.049(8) 0.049(8) 0.0001(10) 0.0066(15) 0.0000(10)
Cl1A 0.0272(16) 0.0300(16) 0.0278(16) 0.0007(10) 0.0043(10) -0.0004(10)
Cl1B 0.131(6) 0.131(6) 0.131(6) 0.0004(10) 0.0176(13) 0.0004(10)
Cl1C 0.105(4) 0.105(4) 0.105(4) 0.0001(10) 0.0128(12) -0.0015(10)
O1W 0.037(7) 0.118(12) 0.054(8) -0.003(8) 0.011(6) -0.009(8)

loop_
_atom_type_symbol
_atom_type_description
_atom_type_scat_dispersion_real
_atom_type_scat_dispersion_imag
_atom_type_scat_source
C C 0.0033 0.0016 'International Tables Vol C Tables 4.2.6.8 and 6.1.1.4'
H H 0.0000 0.0000 'International Tables Vol C Tables 4.2.6.8 and 6.1.1.4'
N N 0.0061 0.0033 'International Tables Vol C Tables 4.2.6.8 and 6.1.1.4'
O O 0.0106 0.0060 'International Tables Vol C Tables 4.2.6.8 and 6.1.1.4'
P P 0.1023 0.0942 'International Tables Vol C Tables 4.2.6.8 and 6.1.1.4'
Cl Cl 0.1484 0.1585 'International Tables Vol C Tables 4.2.6.8 and 6.1.1.4'
Os Os -1.2165 7.6030 'International Tables Vol C Tables 4.2.6.8 and 6.1.1.4'

loop_
_geom_angle_atom_site_label_1
_geom_angle_atom_site_label_2
_geom_angle_atom_site_label_3
_geom_angle
C1 Os1 N2 96.8(3)
C1 Os1 C5 89.8(3)
N2 Os1 C5 113.6(3)
C1 Os1 C4 79.1(3)
N2 Os1 C4 78.8(3)
C5 Os1 C4 37.9(3)
C1 Os1 N1 169.9(3)
N2 Os1 N1 75.4(3)
C5 Os1 N1 87.6(3)
C4 Os1 N1 92.9(3)
C1 Os1 P1 88.4(2)
N2 Os1 P1 162.04(18)
C5 Os1 P1 83.5(2)
C4 Os1 P1 119.1(2)
N1 Os1 P1 100.97(19)
C1 Os1 Cl1 95.8(2)
N2 Os1 Cl1 78.54(18)
C5 Os1 Cl1 166.0(2)
C4 Os1 Cl1 155.9(2)
N1 Os1 Cl1 89.0(2)
P1 Os1 Cl1 83.86(7)
C131 P1 C111 105.9(4)
C131 P1 C121 100.3(4)
C111 P1 C121 97.9(4)
C131 P1 Os1 116.4(3)
C111 P1 Os1 114.4(3)
C121 P1 Os1 119.3(3)
C2 P2 C221 112.2(4)
C2 P2 C211 109.7(4)
C221 P2 C211 112.5(4)
C2 P2 C231 108.3(3)
C221 P2 C231 106.4(4)
C211 P2 C231 107.4(4)
C15 N1 C11 116.8(7)
C15 N1 Os1 126.8(6)
C11 N1 Os1 116.2(5)
C21 N2 C25 118.1(7)
C21 N2 Os1 117.5(5)
C25 N2 Os1 123.8(6)
C2 C1 Os1 120.1(5)
C1 C2 C3 116.1(6)
C1 C2 P2 125.7(5)
C3 C2 P2 118.2(5)
O1 C3 C2 124.6(7)
O1 C3 C4 123.2(7)
C2 C3 C4 112.2(6)
C5 C4 C3 118.7(7)
C5 C4 Os1 70.6(4)
C3 C4 Os1 110.9(5)
C4 C5 Os1 71.5(4)
C12 C11 N1 123.9(9)
C12 C11 C21 122.2(9)
N1 C11 C21 113.8(7)
C11 C12 C13 118.8(11)
C14 C13 C12 118.5(10)
C15 C14 C13 118.9(10)
N1 C15 C14 122.7(10)
N2 C21 C22 121.3(8)
N2 C21 C11 115.7(7)
C22 C21 C11 123.0(8)
C23 C22 C21 120.1(10)
C24 C23 C22 119.1(10)
C23 C24 C25 119.2(9)
C24 C25 N2 122.1(9)
C116 C111 C112 119.5(8)
C116 C111 P1 116.8(6)
C112 C111 P1 123.5(7)
C111 C112 C113 119.7(11)
C114 C113 C112 118.7(11)
C115 C114 C113 121.4(10)
C114 C115 C116 119.1(10)
C111 C116 C115 121.5(9)
C126 C121 C122 116.7(9)
C126 C121 P1 124.6(7)
C122 C121 P1 118.7(7)
C123 C122 C121 120.2(11)
C124 C123 C122 120.8(11)
C125 C124 C123 119.9(10)
C124 C125 C126 120.4(10)
C121 C126 C125 121.8(9)
C132 C131 C136 118.1(8)
C132 C131 P1 119.8(7)
C136 C131 P1 121.3(7)
C133 C132 C131 118.8(10)
C134 C133 C132 124.1(10)
C133 C134 C135 119.2(9)
C136 C135 C134 119.0(10)
C135 C136 C131 120.7(9)
C216 C211 C212 119.0(9)
C216 C211 P2 118.8(7)
C212 C211 P2 121.9(8)
C211 C212 C213 119.7(12)
C214 C213 C212 119.2(12)
C215 C214 C213 121.3(12)
C214 C215 C216 118.5(14)
C211 C216 C215 122.3(11)
C226 C221 C222 118.5(8)
C226 C221 P2 120.9(7)
C222 C221 P2 120.6(7)
C223 C222 C221 119.6(9)
C224 C223 C222 120.4(10)
C223 C224 C225 121.5(10)
C226 C225 C224 118.6(10)
C225 C226 C221 121.4(10)
C232 C231 C236 119.1(8)
C232 C231 P2 121.2(7)
C236 C231 P2 119.7(6)
C231 C232 C233 120.4(10)
C234 C233 C232 119.7(10)
C233 C234 C235 121.7(9)
C234 C235 C236 118.1(9)
C231 C236 C235 121.0(9)
Cl1A C1S Cl1B 107(2)
Cl1A C1S Cl1C 105.1(19)
Cl1B C1S Cl1C 87.7(18)

loop_
_geom_bond_atom_site_label_1
_geom_bond_atom_site_label_2
_geom_bond_distance
Os1 C1 1.985(7)
Os1 N2 2.111(6)
Os1 C5 2.141(8)
Os1 C4 2.153(7)
Os1 N1 2.163(6)
Os1 P1 2.394(2)
Os1 Cl1 2.412(2)
P1 C131 1.827(9)
P1 C111 1.838(8)
P1 C121 1.851(8)
P2 C2 1.769(7)
P2 C221 1.787(9)
P2 C211 1.793(8)
P2 C231 1.799(8)
N1 C15 1.353(11)
N1 C11 1.357(11)
N2 C21 1.335(10)
N2 C25 1.362(10)
O1 C3 1.216(9)
C1 C2 1.365(11)
C2 C3 1.457(10)
C3 C4 1.495(11)
C4 C5 1.395(11)
C11 C12 1.344(12)
C11 C21 1.485(12)
C12 C13 1.404(17)
C13 C14 1.383(17)
C14 C15 1.380(14)
C21 C22 1.369(13)
C22 C23 1.365(15)
C23 C24 1.360(15)
C24 C25 1.360(13)
C111 C116 1.351(12)
C111 C112 1.378(12)
C112 C113 1.412(17)
C113 C114 1.385(18)
C114 C115 1.339(16)
C115 C116 1.402(13)
C121 C126 1.357(12)
C121 C122 1.402(14)
C122 C123 1.391(16)
C123 C124 1.343(17)
C124 C125 1.336(16)
C125 C126 1.395(13)
C131 C132 1.403(12)
C131 C136 1.405(13)
C132 C133 1.365(14)
C133 C134 1.325(16)
C134 C135 1.404(16)
C135 C136 1.391(13)
C211 C216 1.365(13)
C211 C212 1.366(13)
C212 C213 1.408(17)
C213 C214 1.37(2)
C214 C215 1.36(2)
C215 C216 1.374(15)
C221 C226 1.383(13)
C221 C222 1.386(12)
C222 C223 1.386(13)
C223 C224 1.340(15)
C224 C225 1.373(16)
C225 C226 1.370(15)
C231 C232 1.357(13)
C231 C236 1.381(12)
C232 C233 1.386(14)
C233 C234 1.343(15)
C234 C235 1.372(15)
C235 C236 1.383(13)
C1S Cl1A 1.75(4)
C1S Cl1B 1.77(4)
C1S Cl1C 1.83(4)
